data_4121757
loop_
_publ_author_name
'Rodriguez, Rodrigo A.'
'Pan, Chung-Mao'
'Yabe, Yuki'
'Kawamata, Yu'
'Eastgate, Martin D.'
'Baran, Phil S.'

_publ_section_title
;
 Palau'chlor: A Practical and Reactive Chlorinating Reagent.
;
_journal_issue 19
_journal_name_full 'Journal of the American Chemical Society'
_journal_page_first 6908
_journal_page_last 6911
_journal_paper_doi 10.1021/ja5031744
_journal_volume 136
_journal_year 2014
_chemical_formula_sum 'C5 H8 Cl N3 O4'
_chemical_formula_weight 209.60
_chemical_name_common CBMG
_chemical_name_systematic
; 
 ? 
;
_space_group_crystal_system triclinic
_space_group_IT_number 2
_space_group_name_Hall '-P 1'
_space_group_name_H-M_alt 'P -1'
_symmetry_space_group_name_Hall '-P 1'
_symmetry_space_group_name_H-M 'P -1'
_atom_sites_solution_hydrogens geom
_audit_creation_method SHELXL-2013
_cell_angle_alpha 76.153(5)
_cell_angle_beta 72.220(5)
_cell_angle_gamma 88.192(5)
_cell_formula_units_Z 4
_cell_length_a 8.8504(11)
_cell_length_b 10.2991(11)
_cell_length_c 10.5406(13)
_cell_measurement_reflns_used 6717
_cell_measurement_temperature 100(2)
_cell_measurement_theta_max 26.35
_cell_measurement_theta_min 2.54
_cell_volume 887.41(18)
_computing_cell_refinement 'Bruker SAINT'
_computing_data_collection 'Bruker APEX2'
_computing_data_reduction 'Bruker SAINT'
_computing_molecular_graphics 'Bruker SHELXTL'
_computing_publication_material 'Bruker SHELXTL'
_computing_structure_refinement 'SHELXL-2013 (Sheldrick, 2013)'
_computing_structure_solution 'SHELXS-97 (Sheldrick 2008)'
_diffrn_ambient_temperature 100(2)
_diffrn_measured_fraction_theta_full 0.996
_diffrn_measured_fraction_theta_max 0.994
_diffrn_measurement_device_type 'Bruker APEX-II CCD'
_diffrn_measurement_method '\f and \w scans'
_diffrn_radiation_type MoK\a
_diffrn_radiation_wavelength 0.71073
_diffrn_reflns_av_R_equivalents 0.0283
_diffrn_reflns_av_unetI/netI 0.0255
_diffrn_reflns_Laue_measured_fraction_full 0.996
_diffrn_reflns_Laue_measured_fraction_max 0.994
_diffrn_reflns_limit_h_max 11
_diffrn_reflns_limit_h_min -9
_diffrn_reflns_limit_k_max 12
_diffrn_reflns_limit_k_min -12
_diffrn_reflns_limit_l_max 12
_diffrn_reflns_limit_l_min -13
_diffrn_reflns_number 12099
_diffrn_reflns_point_group_measured_fraction_full 0.996
_diffrn_reflns_point_group_measured_fraction_max 0.994
_diffrn_reflns_theta_full 25.000
_diffrn_reflns_theta_max 26.368
_diffrn_reflns_theta_min 2.039
_exptl_absorpt_coefficient_mu 0.419
_exptl_absorpt_correction_T_max 0.944
_exptl_absorpt_correction_T_min 0.919
_exptl_absorpt_correction_type multi-scan
_exptl_absorpt_process_details SADABS
_exptl_crystal_colour colourless
_exptl_crystal_density_diffrn 1.569
_exptl_crystal_description plate
_exptl_crystal_F_000 432
_exptl_crystal_size_max 0.280
_exptl_crystal_size_mid 0.240
_exptl_crystal_size_min 0.200
_refine_diff_density_max 0.514
_refine_diff_density_min -0.336
_refine_diff_density_rms 0.054
_refine_ls_extinction_method none
_refine_ls_goodness_of_fit_ref 1.020
_refine_ls_hydrogen_treatment constr
_refine_ls_matrix_type full
_refine_ls_number_parameters 229
_refine_ls_number_reflns 3599
_refine_ls_number_restraints 0
_refine_ls_restrained_S_all 1.020
_refine_ls_R_factor_all 0.0349
_refine_ls_R_factor_gt 0.0303
_refine_ls_shift/su_max 0.012
_refine_ls_shift/su_mean 0.001
_refine_ls_structure_factor_coef Fsqd
_refine_ls_weighting_details 'w=1/[\s^2^(Fo^2^)+(0.0350P)^2^+0.6200P] where P=(Fo^2^+2Fc^2^)/3'
_refine_ls_weighting_scheme calc
_refine_ls_wR_factor_gt 0.0756
_refine_ls_wR_factor_ref 0.0786
_reflns_Friedel_coverage 0.000
_reflns_number_gt 3208
_reflns_number_total 3599
_reflns_threshold_expression 'I > 2\s(I)'
_cod_data_source_file ja5031744_si_015.cif
_cod_data_source_block BARAN355
_cod_depositor_comments 'Adding full bibliography for 4121744--4121757.cif.'
_cod_database_code 4121757
_shelx_space_group_comment
; 
The symmetry employed for this shelxl refinement is uniquely defined 
by the following loop, which should always be used as a source of 
symmetry information in preference to the above space-group names. 
They are only intended as comments. 
;
_shelx_estimated_absorpt_t_min 0.892
_shelx_estimated_absorpt_t_max 0.921
_shelxl_version_number 2013-3

loop_
_space_group_symop_operation_xyz
'x, y, z'
'-x, -y, -z'

loop_
_atom_site_label
_atom_site_type_symbol
_atom_site_fract_x
_atom_site_fract_y
_atom_site_fract_z
_atom_site_U_iso_or_equiv
_atom_site_adp_type
_atom_site_occupancy
_atom_site_site_symmetry_order
_atom_site_calc_flag
_atom_site_refinement_flags_posn
_atom_site_refinement_flags_adp
Cl1 Cl 0.10664(5) 1.09904(4) 0.52766(4) 0.02250(11) Uani 1 1 d . .
Cl1' Cl 0.99656(5) 0.86238(4) 0.87287(4) 0.01860(11) Uani 1 1 d . .
O1 O 0.53140(13) 1.11830(11) 0.87045(11) 0.0157(2) Uani 1 1 d . .
O1' O 0.84170(13) 0.50217(11) 1.43921(10) 0.0167(2) Uani 1 1 d . .
O2 O 0.61916(13) 1.05760(11) 0.66872(11) 0.0164(2) Uani 1 1 d . .
O2' O 0.89946(13) 0.41439(10) 1.25347(11) 0.0167(2) Uani 1 1 d . .
O3 O 0.40822(13) 0.80681(11) 0.80190(11) 0.0179(2) Uani 1 1 d . .
O3' O 1.22808(13) 0.53549(11) 1.17577(12) 0.0193(2) Uani 1 1 d . .
O4 O 0.46704(13) 0.76367(10) 0.59190(11) 0.0167(2) Uani 1 1 d . .
O4' O 1.25958(13) 0.45782(11) 0.98678(11) 0.0172(2) Uani 1 1 d . .
N1 N 0.35406(15) 1.08614(12) 0.77081(13) 0.0135(3) Uiso 1 1 d . .
H1D H 0.2878 1.1050 0.8421 0.016 Uiso 1 1 calc R U
N1' N 0.92054(15) 0.64172(13) 1.23599(13) 0.0143(3) Uiso 1 1 d . .
H1'D H 0.9041 0.7002 1.2844 0.017 Uiso 1 1 calc R U
N3 N 0.34556(15) 0.94923(12) 0.61976(13) 0.0124(3) Uani 1 1 d . .
H3A H 0.3373 0.9504 0.5403 0.015 Uiso 1 1 calc R U
N2' N 0.91093(15) 0.79457(12) 1.04647(13) 0.0140(3) Uani 1 1 d . .
N2 N 0.19656(15) 1.14347(13) 0.63589(13) 0.0144(3) Uani 1 1 d . .
N3' N 1.09200(15) 0.61941(12) 1.02020(13) 0.0127(3) Uani 1 1 d . .
H3'A H 1.1001 0.6287 0.9351 0.015 Uiso 1 1 calc R U
C1 C 0.69277(19) 1.11470(16) 0.87781(17) 0.0183(3) Uani 1 1 d . .
H1A H 0.6941 1.1370 0.9609 0.027 Uiso 1 1 calc R U
H1B H 0.7598 1.1782 0.8002 0.027 Uiso 1 1 calc R U
H1C H 0.7311 1.0265 0.8773 0.027 Uiso 1 1 calc R U
C1' C 0.8071(2) 0.36815(16) 1.52828(16) 0.0205(3) Uani 1 1 d . .
H1'A H 0.7774 0.3734 1.6224 0.031 Uiso 1 1 calc R U
H1'B H 0.8998 0.3163 1.5088 0.031 Uiso 1 1 calc R U
H1'C H 0.7214 0.3262 1.5125 0.031 Uiso 1 1 calc R U
C2 C 0.51312(18) 1.08426(14) 0.76108(15) 0.0130(3) Uani 1 1 d . .
C2' C 0.88906(18) 0.50909(15) 1.30458(15) 0.0136(3) Uani 1 1 d . .
C3 C 0.29579(17) 1.05914(15) 0.67148(15) 0.0126(3) Uani 1 1 d . .
C3' C 0.97674(17) 0.68773(14) 1.09457(15) 0.0122(3) Uani 1 1 d . .
C4 C 0.40823(17) 0.83606(15) 0.68455(15) 0.0131(3) Uani 1 1 d . .
C4' C 1.19686(18) 0.53610(15) 1.07256(15) 0.0132(3) Uani 1 1 d . .
C5 C 0.5324(2) 0.63870(16) 0.64351(18) 0.0227(4) Uani 1 1 d . .
H5A H 0.5649 0.5903 0.5730 0.034 Uiso 1 1 calc R U
H5B H 0.4531 0.5860 0.7216 0.034 Uiso 1 1 calc R U
H5C H 0.6225 0.6569 0.6702 0.034 Uiso 1 1 calc R U
C5' C 1.3616(2) 0.35672(17) 1.03405(19) 0.0228(4) Uani 1 1 d . .
H5'A H 1.4104 0.3114 0.9630 0.034 Uiso 1 1 calc R U
H5'B H 1.2993 0.2932 1.1144 0.034 Uiso 1 1 calc R U
H5'C H 1.4425 0.3988 1.0560 0.034 Uiso 1 1 calc R U

loop_
_atom_site_aniso_label
_atom_site_aniso_U_11
_atom_site_aniso_U_22
_atom_site_aniso_U_33
_atom_site_aniso_U_23
_atom_site_aniso_U_13
_atom_site_aniso_U_12
Cl1 0.0259(2) 0.0258(2) 0.0279(2) -0.01547(17) -0.01980(18) 0.01276(17)
Cl1' 0.0179(2) 0.01801(19) 0.01392(19) 0.00155(14) -0.00084(15) 0.00446(15)
O1 0.0157(6) 0.0207(6) 0.0148(5) -0.0088(4) -0.0076(4) 0.0047(4)
O1' 0.0253(6) 0.0147(5) 0.0091(5) -0.0025(4) -0.0043(4) 0.0036(4)
O2 0.0138(5) 0.0226(6) 0.0136(5) -0.0064(4) -0.0042(4) 0.0034(4)
O2' 0.0227(6) 0.0147(5) 0.0132(5) -0.0051(4) -0.0051(5) 0.0025(4)
O3 0.0219(6) 0.0188(6) 0.0132(6) -0.0039(4) -0.0064(5) 0.0071(5)
O3' 0.0196(6) 0.0234(6) 0.0195(6) -0.0091(5) -0.0103(5) 0.0068(5)
O4 0.0208(6) 0.0155(5) 0.0144(5) -0.0060(4) -0.0049(5) 0.0077(4)
O4' 0.0170(6) 0.0183(5) 0.0207(6) -0.0106(5) -0.0086(5) 0.0090(4)
N3 0.0141(6) 0.0140(6) 0.0106(6) -0.0040(5) -0.0052(5) 0.0026(5)
N2' 0.0139(6) 0.0141(6) 0.0113(6) -0.0018(5) -0.0011(5) 0.0015(5)
N2 0.0153(7) 0.0165(6) 0.0152(6) -0.0069(5) -0.0082(5) 0.0034(5)
N3' 0.0133(6) 0.0146(6) 0.0101(6) -0.0038(5) -0.0032(5) 0.0035(5)
C1 0.0173(8) 0.0225(8) 0.0182(8) -0.0050(6) -0.0100(7) 0.0013(6)
C1' 0.0319(9) 0.0156(8) 0.0127(8) -0.0006(6) -0.0075(7) 0.0018(7)
C2 0.0162(8) 0.0103(7) 0.0126(7) -0.0019(6) -0.0057(6) 0.0024(6)
C2' 0.0116(7) 0.0173(7) 0.0127(7) -0.0043(6) -0.0046(6) 0.0042(6)
C3 0.0109(7) 0.0138(7) 0.0105(7) -0.0019(6) -0.0005(6) -0.0007(6)
C3' 0.0118(7) 0.0129(7) 0.0133(7) -0.0051(6) -0.0040(6) 0.0002(6)
C4 0.0102(7) 0.0149(7) 0.0136(7) -0.0038(6) -0.0022(6) 0.0005(6)
C4' 0.0108(7) 0.0134(7) 0.0149(7) -0.0046(6) -0.0025(6) 0.0005(6)
C5 0.0289(9) 0.0173(8) 0.0221(9) -0.0065(7) -0.0078(7) 0.0112(7)
C5' 0.0211(9) 0.0193(8) 0.0350(10) -0.0127(7) -0.0151(8) 0.0115(7)

loop_
_atom_type_symbol
_atom_type_description
_atom_type_scat_dispersion_real
_atom_type_scat_dispersion_imag
_atom_type_scat_source
C C 0.0033 0.0016 'International Tables Vol C Tables 4.2.6.8 and 6.1.1.4'
H H 0.0000 0.0000 'International Tables Vol C Tables 4.2.6.8 and 6.1.1.4'
N N 0.0061 0.0033 'International Tables Vol C Tables 4.2.6.8 and 6.1.1.4'
O O 0.0106 0.0060 'International Tables Vol C Tables 4.2.6.8 and 6.1.1.4'
Cl Cl 0.1484 0.1585 'International Tables Vol C Tables 4.2.6.8 and 6.1.1.4'

loop_
_geom_angle_atom_site_label_1
_geom_angle_atom_site_label_2
_geom_angle_atom_site_label_3
_geom_angle
C2 O1 C1 115.16(12)
C2' O1' C1' 115.65(12)
C4 O4 C5 114.76(12)
C4' O4' C5' 114.71(12)
C2 N1 C3 123.24(13)
C2' N1' C3' 124.63(13)
C3 N3 C4 125.85(13)
C3' N2' Cl1' 113.97(11)
C3 N2 Cl1 114.48(11)
C3' N3' C4' 124.72(13)
O2 C2 O1 125.29(14)
O2 C2 N1 125.91(14)
O1 C2 N1 108.80(13)
O2' C2' O1' 125.28(14)
O2' C2' N1' 126.68(14)
O1' C2' N1' 108.04(13)
N2 C3 N3 125.84(14)
N2 C3 N1 114.65(13)
N3 C3 N1 119.52(13)
N2' C3' N3' 126.70(14)
N2' C3' N1' 114.14(13)
N3' C3' N1' 119.17(13)
O3 C4 O4 125.85(14)
O3 C4 N3 126.94(14)
O4 C4 N3 107.21(12)
O3' C4' O4' 125.52(14)
O3' C4' N3' 126.14(14)
O4' C4' N3' 108.33(12)

loop_
_geom_bond_atom_site_label_1
_geom_bond_atom_site_label_2
_geom_bond_distance
Cl1 N2 1.7238(13)
Cl1' N2' 1.7278(13)
O1 C2 1.3375(18)
O1 C1 1.4526(19)
O1' C2' 1.3359(18)
O1' C1' 1.4530(18)
O2 C2 1.2073(18)
O2' C2' 1.2106(18)
O3 C4 1.2010(18)
O3' C4' 1.2001(18)
O4 C4 1.3395(18)
O4 C5 1.4481(18)
O4' C4' 1.3379(18)
O4' C5' 1.4543(18)
N1 C2 1.380(2)
N1 C3 1.3848(19)
N1' C2' 1.376(2)
N1' C3' 1.385(2)
N3 C3 1.3747(19)
N3 C4 1.3935(19)
N2' C3' 1.2962(19)
N2 C3 1.290(2)
N3' C3' 1.3714(19)
N3' C4' 1.3921(19)
